data_1549670
loop_
_publ_author_name
'Dolai, Malay'
'Saha, Urmila'
'Das, Avijit Kumar'
'Suresh Kumar, Gopinatha'

_publ_section_title
;
 Single sensors for multiple analytes employing fluorometric
 differentiation for Cr3+ and Al3+ in semi-aqueous medium with
 bio-activity and theoretical aspects
;
_journal_issue 33
_journal_name_full 'Analytical Methods'
_journal_page_first 4063
_journal_paper_doi 10.1039/C8AY01080C
_journal_volume 10
_journal_year 2018
_chemical_formula_moiety 'C16 H16 N2 O4'
_chemical_formula_sum 'C16 H16 N2 O4'
_chemical_formula_weight 300.31
_space_group_crystal_system monoclinic
_space_group_IT_number 14
_space_group_name_Hall '-P 2yn'
_space_group_name_H-M_alt 'P 1 21/n 1'
_symmetry_space_group_name_Hall '-P 2yn'
_symmetry_space_group_name_H-M 'P 1 21/n 1'
_atom_sites_solution_hydrogens mixed
_audit_creation_method SHELXL-2014/7
_audit_update_record
;
2018-01-04 deposited with the CCDC.
2018-07-10 downloaded from the CCDC.
;
_cell_angle_alpha 90
_cell_angle_beta 98.355(2)
_cell_angle_gamma 90
_cell_formula_units_Z 2
_cell_length_a 10.3695(13)
_cell_length_b 6.0922(8)
_cell_length_c 11.4055(15)
_cell_measurement_reflns_used 255
_cell_measurement_temperature 100(2)
_cell_measurement_theta_max 31.275
_cell_measurement_theta_min 2.871
_cell_volume 712.87(16)
_computing_cell_refinement 'Bruker Apex 2'
_computing_data_collection 'Bruker Apex 2'
_computing_data_reduction 'Bruker Apex 2'
_computing_molecular_graphics 'Bruker SHELXTL (Sheldrick, 2008)'
_computing_publication_material 'Bruker SHELXTL (Sheldrick, 2008)'
_computing_structure_refinement 'SHELXL-2014/7 (Sheldrick, 2008)'
_diffrn_ambient_temperature 100(2)
_diffrn_measured_fraction_theta_full 0.977
_diffrn_measured_fraction_theta_max 0.855
_diffrn_measurement_device_type 'Bruker Apex 2'
_diffrn_measurement_method '\w scans'
_diffrn_radiation_type MoK\a
_diffrn_radiation_wavelength 0.71073
_diffrn_reflns_av_R_equivalents 0.0127
_diffrn_reflns_av_unetI/netI 0.0195
_diffrn_reflns_Laue_measured_fraction_full 0.977
_diffrn_reflns_Laue_measured_fraction_max 0.855
_diffrn_reflns_limit_h_max 15
_diffrn_reflns_limit_h_min -15
_diffrn_reflns_limit_k_max 8
_diffrn_reflns_limit_k_min -8
_diffrn_reflns_limit_l_max 16
_diffrn_reflns_limit_l_min -16
_diffrn_reflns_number 3328
_diffrn_reflns_point_group_measured_fraction_full 0.977
_diffrn_reflns_point_group_measured_fraction_max 0.855
_diffrn_reflns_theta_full 25.500
_diffrn_reflns_theta_max 31.443
_diffrn_reflns_theta_min 2.481
_exptl_absorpt_coefficient_mu 0.102
_exptl_absorpt_correction_T_max 0.7462
_exptl_absorpt_correction_T_min 0.6376
_exptl_absorpt_correction_type multi-scan
_exptl_absorpt_process_details 'Sadabs (Sheldrick, 1996)'
_exptl_crystal_colour yellow
_exptl_crystal_density_diffrn 1.399
_exptl_crystal_description rod
_exptl_crystal_F_000 316
_exptl_crystal_size_max 0.550
_exptl_crystal_size_mid 0.280
_exptl_crystal_size_min 0.240
_refine_diff_density_max 0.479
_refine_diff_density_min -0.215
_refine_diff_density_rms 0.057
_refine_ls_extinction_method none
_refine_ls_goodness_of_fit_ref 1.048
_refine_ls_hydrogen_treatment mixed
_refine_ls_matrix_type full
_refine_ls_number_parameters 105
_refine_ls_number_reflns 2013
_refine_ls_number_restraints 0
_refine_ls_restrained_S_all 1.048
_refine_ls_R_factor_all 0.0437
_refine_ls_R_factor_gt 0.0405
_refine_ls_shift/su_max 0.000
_refine_ls_shift/su_mean 0.000
_refine_ls_structure_factor_coef Fsqd
_refine_ls_weighting_details 'w=1/[\s^2^(Fo^2^)+(0.0727P)^2^+0.1998P] where P=(Fo^2^+2Fc^2^)/3'
_refine_ls_weighting_scheme calc
_refine_ls_wR_factor_gt 0.1134
_refine_ls_wR_factor_ref 0.1172
_reflns_Friedel_coverage 0.000
_reflns_number_gt 1834
_reflns_number_total 2013
_reflns_threshold_expression 'I > 2\s(I)'
_cod_data_source_file c8ay01080c2.cif
_cod_data_source_block MD-L
_cod_depositor_comments 'Adding full bibliography for 1549670.cif.'
_cod_database_code 1549670
_shelx_shelxl_version_number 2014/7
_shelx_space_group_comment
;
The symmetry employed for this shelxl refinement is uniquely defined
by the following loop, which should always be used as a source of
symmetry information in preference to the above space-group names.
They are only intended as comments.
;
_md-l_res_file
;
 
    MD-L.res created by SHELXL-2014/7
 
 
TITL    MD-L in P2(1)/n
CELL 0.71073  10.3695   6.0922  11.4055  90.000  98.355  90.000
ZERR    2.00   0.0013   0.0008   0.0015   0.000   0.002   0.000
LATT  1
SYMM  0.50000-X, 0.50000+Y, 0.50000-Z
SFAC    C   H   N O
UNIT    32 32 4 8
temp -173.15
L.S.    10
acta 51
conf
bond $h
htab
EQIV $1 -x+3/2, y-1/2, -z+1/2
HTAB C8 O2_$1
EQIV $2 -x+1, -y, -z+1
HTAB C8 O1_$2
HTAB O1 N1
omit    -1   4   1
omit    -5   0   3
omit    -5   2   1
omit    -2   2   2
WGHT    0.072700    0.199800
FVAR       0.34719
O1    4    0.257446    0.182718    0.491480    11.00000    0.01905    0.01099 =
         0.02351    0.00607    0.01206    0.00201
O2    4    0.601586    0.409374    0.281584    11.00000    0.01352    0.01260 =
         0.02899    0.00339    0.01164    0.00229
N1    3    0.060162    0.459229    0.489423    11.00000    0.01378    0.01272 =
         0.01659   -0.00056    0.00702    0.00120
C1    1    0.312789    0.339295    0.430888    11.00000    0.01377    0.00884 =
         0.01311    0.00092    0.00476   -0.00050
C2    1    0.430749    0.287987    0.391898    11.00000    0.01305    0.00825 =
         0.01596    0.00119    0.00440    0.00125
AFIX  43
H2A   2    0.470610    0.149122    0.409425    11.00000   -1.20000
AFIX   0
C3    1    0.489240    0.443356    0.326886    11.00000    0.01007    0.01029 =
         0.01623   -0.00045    0.00426   -0.00059
C4    1    0.432286    0.651142    0.302647    11.00000    0.01395    0.00921 =
         0.01843    0.00216    0.00547   -0.00092
AFIX  43
H4A   2    0.473225    0.756483    0.258907    11.00000   -1.20000
AFIX   0
C5    1    0.316987    0.700433    0.342754    11.00000    0.01359    0.00779 =
         0.01519    0.00083    0.00342    0.00021
AFIX  43
H5A   2    0.279348    0.841522    0.327195    11.00000   -1.20000
AFIX   0
C6    1    0.253305    0.546020    0.406540    11.00000    0.01248    0.00845 =
         0.01340   -0.00020    0.00393    0.00018
C7    1    0.127680    0.600819    0.438919    11.00000    0.01364    0.01053 =
         0.01379   -0.00113    0.00382    0.00091
AFIX  43
H7A   2    0.093599    0.744179    0.422837    11.00000   -1.20000
AFIX   0
C8    1    0.663098    0.199486    0.299478    11.00000    0.01538    0.01314 =
         0.02711   -0.00024    0.00707    0.00376
AFIX 137
H8A   2    0.744411    0.199736    0.265130    11.00000   -1.50000
H8B   2    0.604716    0.085962    0.260976    11.00000   -1.50000
H8C   2    0.682315    0.168948    0.384587    11.00000   -1.50000
AFIX   0
H1    2    0.179969    0.231226    0.502877    11.00000    0.03088
 
HKLF      4
 
REM     MD-L in P2(1)/n
REM R1 =  0.0405 for    1834 Fo > 4sig(Fo)  and  0.0437 for all    2013 data
REM    105 parameters refined using      0 restraints
 
END
 
WGHT      0.0727      0.1996
 
REM Instructions for potential hydrogen bonds
HTAB C8 O2_$1
HTAB C8 O1_$2
HTAB O1 N1
 
REM Highest difference peak  0.479,  deepest hole -0.215,  1-sigma level  0.057
Q1    1   0.4594  0.3674  0.3600  11.00000  0.05    0.48
Q2    1   0.2861  0.6226  0.3755  11.00000  0.05    0.44
Q3    1   0.3776  0.3212  0.4143  11.00000  0.05    0.43
Q4    1   0.4624  0.5541  0.3188  11.00000  0.05    0.43
Q5    1   0.1872  0.5632  0.4176  11.00000  0.05    0.41
Q6    1   0.3817  0.6729  0.3331  11.00000  0.05    0.39
Q7    1   0.2832  0.4453  0.4129  11.00000  0.05    0.37
Q8    1   0.1003  0.5336  0.4763  11.00000  0.05    0.31
Q9    1   0.3148  0.1330  0.5436  11.00000  0.05    0.31
Q10   1   0.5458  0.4070  0.2986  11.00000  0.05    0.30
Q11   1   0.2030  0.1508  0.4374  11.00000  0.05    0.23
Q12   1   0.1055  0.3671  0.5156  11.00000  0.05    0.21
Q13   1   0.2839  0.2550  0.4555  11.00000  0.05    0.21
Q14   1   0.6981  0.1807  0.3607  11.00000  0.05    0.21
Q15   1   0.5785  0.4231  0.2073  11.00000  0.05    0.20
Q16   1   0.0000  0.5000  0.5000  10.50000  0.05    0.20
Q17   1   0.6438  0.4311  0.3451  11.00000  0.05    0.18
Q18   1   0.5425  0.3781  0.2246  11.00000  0.05    0.18
Q19   1   0.6334  0.3055  0.3036  11.00000  0.05    0.17
Q20   1   0.4176  0.6694  0.2454  11.00000  0.05    0.15
;
_md-l_res_checksum 81045

loop_
_space_group_symop_operation_xyz
'x, y, z'
'-x+1/2, y+1/2, -z+1/2'
'-x, -y, -z'
'x-1/2, -y-1/2, z-1/2'

loop_
_atom_site_label
_atom_site_type_symbol
_atom_site_fract_x
_atom_site_fract_y
_atom_site_fract_z
_atom_site_U_iso_or_equiv
_atom_site_adp_type
_atom_site_occupancy
_atom_site_site_symmetry_order
_atom_site_calc_flag
_atom_site_refinement_flags_posn
_atom_site_refinement_flags_adp
O1 O 0.25745(7) 0.18272(11) 0.49148(6) 0.01696(18) Uani 1 1 d . .
O2 O 0.60159(6) 0.40937(12) 0.28158(7) 0.01752(18) Uani 1 1 d . .
N1 N 0.06016(7) 0.45923(13) 0.48942(7) 0.01388(19) Uani 1 1 d . .
C1 C 0.31279(8) 0.33930(14) 0.43089(8) 0.01163(19) Uani 1 1 d . .
C2 C 0.43075(8) 0.28799(14) 0.39190(8) 0.01219(19) Uani 1 1 d . .
H2A H 0.4706 0.1491 0.4094 0.015 Uiso 1 1 calc R U
C3 C 0.48924(8) 0.44336(14) 0.32689(8) 0.01196(19) Uani 1 1 d . .
C4 C 0.43229(9) 0.65114(15) 0.30265(8) 0.01356(19) Uani 1 1 d . .
H4A H 0.4732 0.7565 0.2589 0.016 Uiso 1 1 calc R U
C5 C 0.31699(8) 0.70043(14) 0.34275(8) 0.01206(19) Uani 1 1 d . .
H5A H 0.2793 0.8415 0.3272 0.014 Uiso 1 1 calc R U
C6 C 0.25331(8) 0.54602(14) 0.40654(7) 0.01124(18) Uani 1 1 d . .
C7 C 0.12768(8) 0.60082(15) 0.43892(8) 0.01247(19) Uani 1 1 d . .
H7A H 0.0936 0.7442 0.4228 0.015 Uiso 1 1 calc R U
C8 C 0.66310(9) 0.19949(16) 0.29948(9) 0.0182(2) Uani 1 1 d . .
H8A H 0.7444 0.1997 0.2651 0.027 Uiso 1 1 calc R U
H8B H 0.6047 0.0860 0.2610 0.027 Uiso 1 1 calc R U
H8C H 0.6823 0.1689 0.3846 0.027 Uiso 1 1 calc R U
H1 H 0.1800(16) 0.231(3) 0.5029(14) 0.031(4) Uiso 1 1 d . .

loop_
_atom_site_aniso_label
_atom_site_aniso_U_11
_atom_site_aniso_U_22
_atom_site_aniso_U_33
_atom_site_aniso_U_23
_atom_site_aniso_U_13
_atom_site_aniso_U_12
O1 0.0190(3) 0.0110(3) 0.0235(4) 0.0061(2) 0.0121(3) 0.0020(2)
O2 0.0135(3) 0.0126(3) 0.0290(4) 0.0034(3) 0.0116(3) 0.0023(2)
N1 0.0138(4) 0.0127(4) 0.0166(4) -0.0006(3) 0.0070(3) 0.0012(3)
C1 0.0138(4) 0.0088(4) 0.0131(4) 0.0009(3) 0.0048(3) -0.0005(3)
C2 0.0131(4) 0.0082(4) 0.0160(4) 0.0012(3) 0.0044(3) 0.0013(3)
C3 0.0101(4) 0.0103(4) 0.0162(4) -0.0004(3) 0.0043(3) -0.0006(3)
C4 0.0139(4) 0.0092(4) 0.0184(4) 0.0022(3) 0.0055(3) -0.0009(3)
C5 0.0136(4) 0.0078(4) 0.0152(4) 0.0008(3) 0.0034(3) 0.0002(3)
C6 0.0125(4) 0.0084(4) 0.0134(4) -0.0002(3) 0.0039(3) 0.0002(3)
C7 0.0136(4) 0.0105(4) 0.0138(4) -0.0011(3) 0.0038(3) 0.0009(3)
C8 0.0154(4) 0.0131(4) 0.0271(5) -0.0002(3) 0.0071(4) 0.0038(3)

loop_
_atom_type_symbol
_atom_type_description
_atom_type_scat_dispersion_real
_atom_type_scat_dispersion_imag
_atom_type_scat_source
C C 0.0033 0.0016 'International Tables Vol C Tables 4.2.6.8 and 6.1.1.4'
H H 0.0000 0.0000 'International Tables Vol C Tables 4.2.6.8 and 6.1.1.4'
N N 0.0061 0.0033 'International Tables Vol C Tables 4.2.6.8 and 6.1.1.4'
O O 0.0106 0.0060 'International Tables Vol C Tables 4.2.6.8 and 6.1.1.4'

loop_
_geom_angle_atom_site_label_1
_geom_angle_atom_site_label_2
_geom_angle_atom_site_label_3
_geom_angle
_geom_angle_site_symmetry_3
C1 O1 H1 107.6(11) .
C3 O2 C8 118.15(7) .
C7 N1 N1 113.18(9) 3_566
O1 C1 C2 117.44(8) .
O1 C1 C6 121.56(8) .
C2 C1 C6 120.99(8) .
C3 C2 C1 119.09(8) .
C3 C2 H2A 120.5 .
C1 C2 H2A 120.5 .
O2 C3 C2 124.24(8) .
O2 C3 C4 114.92(8) .
C2 C3 C4 120.83(8) .
C5 C4 C3 119.46(8) .
C5 C4 H4A 120.3 .
C3 C4 H4A 120.3 .
C4 C5 C6 121.41(8) .
C4 C5 H5A 119.3 .
C6 C5 H5A 119.3 .
C5 C6 C1 118.19(8) .
C5 C6 C7 119.02(8) .
C1 C6 C7 122.72(8) .
N1 C7 C6 121.67(8) .
N1 C7 H7A 119.2 .
C6 C7 H7A 119.2 .
O2 C8 H8A 109.5 .
O2 C8 H8B 109.5 .
H8A C8 H8B 109.5 .
O2 C8 H8C 109.5 .
H8A C8 H8C 109.5 .
H8B C8 H8C 109.5 .

loop_
_geom_bond_atom_site_label_1
_geom_bond_atom_site_label_2
_geom_bond_distance
_geom_bond_site_symmetry_2
O1 C1 1.3536(11) .
O1 H1 0.883(17) .
O2 C3 1.3572(11) .
O2 C8 1.4303(11) .
N1 C7 1.2974(12) .
N1 N1 1.3961(15) 3_566
C1 C2 1.3963(12) .
C1 C6 1.4121(12) .
C2 C3 1.3944(12) .
C2 H2A 0.9500 .
C3 C4 1.4072(12) .
C4 C5 1.3740(12) .
C4 H4A 0.9500 .
C5 C6 1.4106(12) .
C5 H5A 0.9500 .
C6 C7 1.4438(12) .
C7 H7A 0.9500 .
C8 H8A 0.9800 .
C8 H8B 0.9800 .
C8 H8C 0.9800 .

loop_
_geom_hbond_atom_site_label_D
_geom_hbond_atom_site_label_H
_geom_hbond_atom_site_label_A
_geom_hbond_distance_DH
_geom_hbond_distance_HA
_geom_hbond_distance_DA
_geom_hbond_angle_DHA
_geom_hbond_site_symmetry_A
C8 H8A O2 0.98 2.49 3.2540(12) 134.4 2_645
C8 H8C O1 0.98 2.59 3.3488(12) 134.0 3_656
O1 H1 N1 0.883(17) 1.855(17) 2.6475(10) 148.3(16) .

loop_
_geom_torsion_atom_site_label_1
_geom_torsion_atom_site_label_2
_geom_torsion_atom_site_label_3
_geom_torsion_atom_site_label_4
_geom_torsion
_geom_torsion_site_symmetry_1
O1 C1 C2 C3 178.58(8) .
C6 C1 C2 C3 -0.71(13) .
C8 O2 C3 C2 1.24(13) .
C8 O2 C3 C4 -178.12(8) .
C1 C2 C3 O2 -177.99(8) .
C1 C2 C3 C4 1.34(13) .
O2 C3 C4 C5 178.81(8) .
C2 C3 C4 C5 -0.58(13) .
C3 C4 C5 C6 -0.85(13) .
C4 C5 C6 C1 1.45(13) .
C4 C5 C6 C7 -175.46(8) .
O1 C1 C6 C5 -179.91(8) .
C2 C1 C6 C5 -0.65(13) .
O1 C1 C6 C7 -3.12(13) .
C2 C1 C6 C7 176.13(8) .
N1 N1 C7 C6 -178.18(9) 3_566
C5 C6 C7 N1 174.59(8) .
C1 C6 C7 N1 -2.18(13) .
